data_7000745
loop_
_publ_author_name
'Ganesamoorthy, Chelladurai'
'Balakrishna, Maravanji S.'
'Mague, Joel T.'

_publ_section_title
;
 Di-, tetra- and polynuclear RhI complexes containing
 phenylene-1,4-diaminotetra(phosphonite), p-C6H4[N{P(OC6H4OMe-o)2}2]2
 and their catalytic investigation towards transfer hydrogenation
 reactions
;
_journal_issue 11
_journal_name_full 'Dalton Transactions'
_journal_page_first 1984
_journal_page_last 1990
_journal_paper_doi 10.1039/b815849e
_journal_year 2009
_chemical_formula_moiety 'C66 H66 Cl2 N4 O16 P4 Rh2'
_chemical_formula_sum 'C66 H66 Cl2 N4 O16 P4 Rh2'
_chemical_formula_weight 1571.83
_chemical_name_systematic
;
Dichlorobis(acetonitrile)(\m-1,4-Bis[bis(bis(o-
methoxyphenoxy)phosphino)amino]benzene-1\k^2^P,P';
2\k^2^P",P"')dirhodium(I)
;
_space_group_IT_number 2
_symmetry_cell_setting triclinic
_symmetry_space_group_name_Hall '-P 1'
_symmetry_space_group_name_H-M 'P -1'
_atom_sites_solution_hydrogens geom
_atom_sites_solution_primary direct
_atom_sites_solution_secondary difmap
_audit_creation_method SHELXL-97
_cell_angle_alpha 84.207(1)
_cell_angle_beta 77.819(1)
_cell_angle_gamma 88.350(1)
_cell_formula_units_Z 1
_cell_length_a 9.2409(5)
_cell_length_b 11.0859(6)
_cell_length_c 17.0064(9)
_cell_measurement_reflns_used 7047
_cell_measurement_temperature 100(2)
_cell_measurement_theta_max 28.62
_cell_measurement_theta_min 2.25
_cell_volume 1694.23(16)
_computing_cell_refinement 'Bruker APEX2 (Bruker-AXS, 2006)'
_computing_data_collection 'Bruker APEX2 (Bruker-AXS, 2006)'
_computing_data_reduction 'Bruker SAINT+ (Bruker-AXS, 2006a)'
_computing_molecular_graphics 'Bruker APEX2 (Bruker-AXS, 2006)'
_computing_publication_material 'Bruker APEX2 (Bruker-AXS, 2006)'
_computing_structure_refinement 'SHELXL-97 (Sheldrick, 1997)'
_computing_structure_solution 'SHELXS-97 (Sheldrick, 1997)'
_diffrn_ambient_temperature 100(2)
_diffrn_measured_fraction_theta_full 0.931
_diffrn_measured_fraction_theta_max 0.931
_diffrn_measurement_device_type 'Bruker-AXS Smart APEX CCD area detector'
_diffrn_measurement_method 'phi and omega scans'
_diffrn_radiation_monochromator graphite
_diffrn_radiation_source 'fine-focus sealed tube'
_diffrn_radiation_type MoK\a
_diffrn_radiation_wavelength 0.71073
_diffrn_reflns_av_R_equivalents 0.0223
_diffrn_reflns_av_sigmaI/netI 0.0350
_diffrn_reflns_limit_h_max 12
_diffrn_reflns_limit_h_min -12
_diffrn_reflns_limit_k_max 14
_diffrn_reflns_limit_k_min -14
_diffrn_reflns_limit_l_max 22
_diffrn_reflns_limit_l_min -22
_diffrn_reflns_number 15149
_diffrn_reflns_theta_full 28.27
_diffrn_reflns_theta_max 28.27
_diffrn_reflns_theta_min 1.23
_exptl_absorpt_coefficient_mu 0.730
_exptl_absorpt_correction_T_max 0.9527
_exptl_absorpt_correction_T_min 0.9194
_exptl_absorpt_correction_type multi-scan
_exptl_absorpt_process_details 'SADABS, (Sheldrick, 2004)'
_exptl_crystal_colour clear
_exptl_crystal_density_diffrn 1.541
_exptl_crystal_density_method 'not measured'
_exptl_crystal_description Plate
_exptl_crystal_F_000 802
_exptl_crystal_size_max 0.12
_exptl_crystal_size_mid 0.10
_exptl_crystal_size_min 0.07
_refine_diff_density_max 0.685
_refine_diff_density_min -0.521
_refine_diff_density_rms 0.081
_refine_ls_extinction_method none
_refine_ls_goodness_of_fit_ref 1.074
_refine_ls_hydrogen_treatment constr
_refine_ls_matrix_type full
_refine_ls_number_parameters 429
_refine_ls_number_reflns 7829
_refine_ls_number_restraints 0
_refine_ls_restrained_S_all 1.074
_refine_ls_R_factor_all 0.0384
_refine_ls_R_factor_gt 0.0323
_refine_ls_shift/su_max 0.001
_refine_ls_shift/su_mean 0.000
_refine_ls_structure_factor_coef Fsqd
_refine_ls_weighting_details 'calc w=1/[\s^2^(Fo^2^)+(0.0339P)^2^+1.4007P] where P=(Fo^2^+2Fc^2^)/3'
_refine_ls_weighting_scheme calc
_refine_ls_wR_factor_gt 0.0769
_refine_ls_wR_factor_ref 0.0810
_reflns_number_gt 6968
_reflns_number_total 7829
_reflns_threshold_expression >2\s(I)
_cod_data_source_file b815849e.txt
_cod_data_source_block msb329_0m
_cod_depositor_comments
;
The following automatic conversions were performed:
'_symmetry_cell_setting' value 'Triclinic' changed to 'triclinic'
according to '/home/saulius/struct/CIF-dictionaries/cif_core.dic'
dictionary named 'cif_core.dic' version 2.4.1 from 2010-06-29.

Automatic conversion script
Id: cif_fix_enum 1527 2010-12-29 10:47:43Z saulius 
;
_cod_original_sg_symbol_H-M P-1
_cod_database_code 7000745

loop_
_symmetry_equiv_pos_as_xyz
'x, y, z'
'-x, -y, -z'

loop_
_atom_site_label
_atom_site_type_symbol
_atom_site_fract_x
_atom_site_fract_y
_atom_site_fract_z
_atom_site_U_iso_or_equiv
_atom_site_adp_type
_atom_site_occupancy
_atom_site_symmetry_multiplicity
_atom_site_calc_flag
_atom_site_refinement_flags
_atom_site_disorder_assembly
_atom_site_disorder_group
Rh Rh 0.870930(19) 0.379324(16) 0.202677(10) 0.01593(6) Uani 1 1 d . . .
Cl Cl 0.83828(6) 0.20041(5) 0.14060(3) 0.02283(12) Uani 1 1 d . . .
P1 P 0.92129(6) 0.30334(5) 0.31652(3) 0.01420(11) Uani 1 1 d . . .
P2 P 0.89876(6) 0.52338(5) 0.27295(3) 0.01554(12) Uani 1 1 d . . .
O1 O 0.80625(17) 0.24193(13) 0.39325(9) 0.0157(3) Uani 1 1 d . . .
O2 O 0.8379(2) 0.12212(15) 0.53046(10) 0.0265(4) Uani 1 1 d . . .
O3 O 1.05857(17) 0.21347(14) 0.32473(10) 0.0181(3) Uani 1 1 d . . .
O4 O 1.31103(18) 0.30130(16) 0.34311(11) 0.0253(4) Uani 1 1 d . . .
O5 O 0.76587(17) 0.60121(15) 0.32099(9) 0.0204(3) Uani 1 1 d . . .
O6 O 0.50091(18) 0.60086(15) 0.40958(10) 0.0218(3) Uani 1 1 d . . .
O7 O 1.01769(18) 0.63151(14) 0.24611(10) 0.0206(3) Uani 1 1 d . . .
O8 O 1.0280(2) 0.7669(2) 0.10866(15) 0.0582(8) Uani 1 1 d . . .
N1 N 0.9494(2) 0.43758(16) 0.35091(11) 0.0143(4) Uani 1 1 d . . .
N2 N 0.8386(2) 0.48613(19) 0.09921(12) 0.0222(4) Uani 1 1 d . . .
C1 C 0.7712(2) 0.11778(19) 0.40517(14) 0.0189(5) Uani 1 1 d . . .
C2 C 0.7214(3) 0.0617(2) 0.34783(16) 0.0267(5) Uani 1 1 d . . .
H2 H 0.7164 0.1045 0.2972 0.032 Uiso 1 1 calc R . .
C3 C 0.6780(4) -0.0594(3) 0.36498(19) 0.0400(7) Uani 1 1 d . . .
H3 H 0.6422 -0.0995 0.3262 0.048 Uiso 1 1 calc R . .
C4 C 0.6873(4) -0.1204(3) 0.43817(19) 0.0443(8) Uani 1 1 d . . .
H4 H 0.6577 -0.2027 0.4495 0.053 Uiso 1 1 calc R . .
C5 C 0.7390(3) -0.0640(2) 0.49570(17) 0.0345(6) Uani 1 1 d . . .
H5 H 0.7450 -0.1076 0.5460 0.041 Uiso 1 1 calc R . .
C6 C 0.7822(3) 0.0570(2) 0.47979(15) 0.0234(5) Uani 1 1 d . . .
C7 C 0.8571(3) 0.0594(3) 0.60562(16) 0.0343(6) Uani 1 1 d . . .
H7A H 0.7604 0.0338 0.6383 0.051 Uiso 1 1 calc R . .
H7B H 0.9035 0.1136 0.6350 0.051 Uiso 1 1 calc R . .
H7C H 0.9205 -0.0120 0.5950 0.051 Uiso 1 1 calc R . .
C8 C 1.1842(2) 0.2000(2) 0.26391(14) 0.0192(5) Uani 1 1 d . . .
C9 C 1.1778(3) 0.1375(2) 0.19880(15) 0.0249(5) Uani 1 1 d . . .
H9 H 1.0857 0.1091 0.1918 0.030 Uiso 1 1 calc R . .
C10 C 1.3076(3) 0.1164(3) 0.14342(16) 0.0316(6) Uani 1 1 d . . .
H10 H 1.3044 0.0734 0.0982 0.038 Uiso 1 1 calc R . .
C11 C 1.4410(3) 0.1575(3) 0.15384(16) 0.0310(6) Uani 1 1 d . . .
H11 H 1.5293 0.1427 0.1158 0.037 Uiso 1 1 calc R . .
C12 C 1.4471(3) 0.2206(2) 0.21968(17) 0.0280(6) Uani 1 1 d . . .
H12 H 1.5395 0.2490 0.2263 0.034 Uiso 1 1 calc R . .
C13 C 1.3185(3) 0.2425(2) 0.27597(15) 0.0214(5) Uani 1 1 d . . .
C14 C 1.4489(3) 0.3281(3) 0.3633(2) 0.0364(7) Uani 1 1 d . . .
H14A H 1.5054 0.2528 0.3696 0.055 Uiso 1 1 calc R . .
H14B H 1.4297 0.3663 0.4140 0.055 Uiso 1 1 calc R . .
H14C H 1.5060 0.3834 0.3200 0.055 Uiso 1 1 calc R . .
C15 C 0.6581(2) 0.6641(2) 0.28638(14) 0.0185(4) Uani 1 1 d . . .
C16 C 0.6890(3) 0.7282(2) 0.21112(15) 0.0235(5) Uani 1 1 d . . .
H16 H 0.7860 0.7267 0.1785 0.028 Uiso 1 1 calc R . .
C17 C 0.5769(3) 0.7953(2) 0.18330(16) 0.0285(6) Uani 1 1 d . . .
H17 H 0.5973 0.8401 0.1316 0.034 Uiso 1 1 calc R . .
C18 C 0.4368(3) 0.7965(2) 0.23067(17) 0.0303(6) Uani 1 1 d . . .
H18 H 0.3606 0.8425 0.2116 0.036 Uiso 1 1 calc R . .
C19 C 0.4053(3) 0.7304(2) 0.30708(16) 0.0263(5) Uani 1 1 d . . .
H19 H 0.3079 0.7308 0.3393 0.032 Uiso 1 1 calc R . .
C20 C 0.5166(3) 0.6646(2) 0.33521(14) 0.0192(5) Uani 1 1 d . . .
C21 C 0.3550(3) 0.5992(3) 0.46012(16) 0.0299(6) Uani 1 1 d . . .
H21A H 0.3236 0.6822 0.4708 0.045 Uiso 1 1 calc R . .
H21B H 0.3562 0.5504 0.5113 0.045 Uiso 1 1 calc R . .
H21C H 0.2856 0.5638 0.4327 0.045 Uiso 1 1 calc R . .
C22 C 1.1428(3) 0.6197(2) 0.18442(14) 0.0205(5) Uani 1 1 d . . .
C23 C 1.2576(3) 0.5422(2) 0.19488(16) 0.0256(5) Uani 1 1 d . . .
H23 H 1.2514 0.4913 0.2439 0.031 Uiso 1 1 calc R . .
C24 C 1.3832(3) 0.5388(3) 0.13304(18) 0.0323(6) Uani 1 1 d . . .
H24 H 1.4634 0.4858 0.1395 0.039 Uiso 1 1 calc R . .
C25 C 1.3897(3) 0.6139(3) 0.06175(17) 0.0349(6) Uani 1 1 d . . .
H25 H 1.4749 0.6117 0.0194 0.042 Uiso 1 1 calc R . .
C26 C 1.2741(3) 0.6916(3) 0.05167(17) 0.0359(7) Uani 1 1 d . . .
H26 H 1.2800 0.7425 0.0027 0.043 Uiso 1 1 calc R . .
C27 C 1.1493(3) 0.6951(3) 0.11315(16) 0.0286(6) Uani 1 1 d . . .
C28 C 1.0480(4) 0.8824(3) 0.0682(2) 0.0484(8) Uani 1 1 d . . .
H28A H 1.1306 0.9216 0.0833 0.073 Uiso 1 1 calc R . .
H28B H 0.9576 0.9306 0.0831 0.073 Uiso 1 1 calc R . .
H28C H 1.0701 0.8766 0.0098 0.073 Uiso 1 1 calc R . .
C29 C 1.0190(2) 0.3806(2) 0.48089(14) 0.0168(4) Uani 1 1 d . . .
H29 H 1.0325 0.2991 0.4680 0.020 Uiso 1 1 calc R . .
C30 C 0.9760(2) 0.46922(19) 0.42614(13) 0.0150(4) Uani 1 1 d . . .
C31 C 0.9578(2) 0.5886(2) 0.44569(13) 0.0168(4) Uani 1 1 d . . .
H31 H 0.9293 0.6495 0.4084 0.020 Uiso 1 1 calc R . .
C32 C 0.8307(3) 0.5543(2) 0.04558(14) 0.0216(5) Uani 1 1 d . . .
C33 C 0.8218(3) 0.6436(2) -0.02218(16) 0.0288(6) Uani 1 1 d . . .
H33A H 0.7369 0.6976 -0.0069 0.043 Uiso 1 1 calc R . .
H33B H 0.8097 0.6020 -0.0685 0.043 Uiso 1 1 calc R . .
H33C H 0.9129 0.6912 -0.0367 0.043 Uiso 1 1 calc R . .

loop_
_atom_site_aniso_label
_atom_site_aniso_U_11
_atom_site_aniso_U_22
_atom_site_aniso_U_33
_atom_site_aniso_U_23
_atom_site_aniso_U_13
_atom_site_aniso_U_12
Rh 0.01395(9) 0.01879(10) 0.01486(9) 0.00025(6) -0.00346(6) -0.00033(6)
Cl 0.0226(3) 0.0252(3) 0.0219(3) -0.0034(2) -0.0064(2) -0.0036(2)
P1 0.0123(3) 0.0145(3) 0.0155(3) 0.0008(2) -0.0032(2) -0.0012(2)
P2 0.0143(3) 0.0171(3) 0.0143(3) 0.0015(2) -0.0026(2) 0.0010(2)
O1 0.0163(8) 0.0123(7) 0.0171(8) 0.0009(6) -0.0012(6) -0.0020(6)
O2 0.0364(10) 0.0203(9) 0.0230(9) 0.0050(7) -0.0104(8) 0.0003(7)
O3 0.0132(7) 0.0191(8) 0.0206(8) 0.0028(6) -0.0027(6) 0.0016(6)
O4 0.0179(8) 0.0253(9) 0.0349(10) -0.0062(7) -0.0091(7) 0.0000(7)
O5 0.0174(8) 0.0260(9) 0.0171(8) -0.0004(7) -0.0041(6) 0.0064(6)
O6 0.0169(8) 0.0239(9) 0.0228(9) 0.0005(7) -0.0014(7) -0.0002(6)
O7 0.0223(8) 0.0174(8) 0.0191(8) 0.0015(6) 0.0012(7) -0.0023(6)
O8 0.0258(11) 0.0665(16) 0.0663(16) 0.0486(13) -0.0003(10) 0.0020(10)
N1 0.0154(9) 0.0127(8) 0.0145(9) 0.0023(7) -0.0039(7) -0.0023(7)
N2 0.0206(10) 0.0260(11) 0.0198(10) -0.0020(8) -0.0037(8) -0.0019(8)
C1 0.0180(11) 0.0111(10) 0.0251(12) 0.0006(9) -0.0002(9) -0.0013(8)
C2 0.0347(14) 0.0186(12) 0.0254(13) -0.0007(10) -0.0034(11) -0.0046(10)
C3 0.061(2) 0.0234(14) 0.0361(16) -0.0076(12) -0.0064(14) -0.0151(13)
C4 0.070(2) 0.0159(13) 0.0435(18) -0.0011(12) -0.0021(16) -0.0134(13)
C5 0.0517(18) 0.0169(12) 0.0300(14) 0.0056(10) -0.0010(13) -0.0018(11)
C6 0.0268(13) 0.0163(11) 0.0245(12) -0.0004(9) -0.0005(10) 0.0014(9)
C7 0.0441(17) 0.0304(14) 0.0268(14) 0.0097(11) -0.0112(12) 0.0077(12)
C8 0.0153(11) 0.0169(11) 0.0230(12) 0.0023(9) -0.0012(9) 0.0050(8)
C9 0.0248(13) 0.0238(12) 0.0273(13) -0.0010(10) -0.0087(10) 0.0021(10)
C10 0.0339(15) 0.0350(15) 0.0259(13) -0.0073(11) -0.0059(11) 0.0108(12)
C11 0.0245(13) 0.0352(15) 0.0278(14) 0.0023(11) 0.0033(11) 0.0081(11)
C12 0.0174(12) 0.0268(13) 0.0365(15) 0.0046(11) -0.0017(10) 0.0005(10)
C13 0.0192(11) 0.0157(11) 0.0280(13) 0.0034(9) -0.0051(10) 0.0019(9)
C14 0.0240(14) 0.0339(15) 0.0556(19) -0.0116(13) -0.0142(13) -0.0032(11)
C15 0.0174(11) 0.0171(11) 0.0235(12) -0.0043(9) -0.0087(9) 0.0029(8)
C16 0.0220(12) 0.0250(12) 0.0224(12) -0.0017(10) -0.0031(10) 0.0030(9)
C17 0.0357(15) 0.0271(13) 0.0229(13) 0.0031(10) -0.0100(11) 0.0028(11)
C18 0.0281(14) 0.0300(14) 0.0365(15) -0.0022(11) -0.0169(12) 0.0078(11)
C19 0.0199(12) 0.0270(13) 0.0328(14) -0.0029(11) -0.0077(10) 0.0029(10)
C20 0.0192(11) 0.0158(11) 0.0239(12) -0.0043(9) -0.0064(9) -0.0009(8)
C21 0.0210(13) 0.0346(14) 0.0296(14) -0.0002(11) 0.0032(10) 0.0027(10)
C22 0.0188(11) 0.0232(12) 0.0188(11) -0.0012(9) -0.0018(9) -0.0064(9)
C23 0.0235(13) 0.0229(12) 0.0295(13) 0.0012(10) -0.0050(10) -0.0032(10)
C24 0.0220(13) 0.0299(14) 0.0433(16) -0.0064(12) -0.0017(11) -0.0020(10)
C25 0.0243(14) 0.0442(17) 0.0331(15) -0.0115(13) 0.0061(11) -0.0123(12)
C26 0.0284(14) 0.0548(19) 0.0224(13) 0.0077(12) -0.0037(11) -0.0149(13)
C27 0.0205(12) 0.0381(15) 0.0252(13) 0.0091(11) -0.0052(10) -0.0051(11)
C28 0.053(2) 0.0334(17) 0.057(2) -0.0073(15) -0.0070(17) 0.0008(14)
C29 0.0158(10) 0.0133(10) 0.0215(11) 0.0001(8) -0.0051(9) -0.0015(8)
C30 0.0127(10) 0.0165(10) 0.0155(10) 0.0006(8) -0.0028(8) -0.0035(8)
C31 0.0180(11) 0.0145(10) 0.0187(11) 0.0032(8) -0.0072(9) -0.0015(8)
C32 0.0192(11) 0.0261(12) 0.0196(12) -0.0021(10) -0.0041(9) -0.0018(9)
C33 0.0295(14) 0.0315(14) 0.0241(13) 0.0070(11) -0.0072(11) -0.0027(11)

loop_
_atom_type_symbol
_atom_type_description
_atom_type_scat_dispersion_real
_atom_type_scat_dispersion_imag
_atom_type_scat_source
C C 0.0033 0.0016 'International Tables Vol C Tables 4.2.6.8 and 6.1.1.4'
H H 0.0000 0.0000 'International Tables Vol C Tables 4.2.6.8 and 6.1.1.4'
N N 0.0061 0.0033 'International Tables Vol C Tables 4.2.6.8 and 6.1.1.4'
O O 0.0106 0.0060 'International Tables Vol C Tables 4.2.6.8 and 6.1.1.4'
P P 0.1023 0.0942 'International Tables Vol C Tables 4.2.6.8 and 6.1.1.4'
Cl Cl 0.1484 0.1585 'International Tables Vol C Tables 4.2.6.8 and 6.1.1.4'
Rh Rh -1.1178 0.9187 'International Tables Vol C Tables 4.2.6.8 and 6.1.1.4'

loop_
_geom_angle_atom_site_label_1
_geom_angle_atom_site_label_2
_geom_angle_atom_site_label_3
_geom_angle
_geom_angle_site_symmetry_1
_geom_angle_site_symmetry_3
_geom_angle_publ_flag
N2 Rh P2 97.77(6) . . ?
N2 Rh P1 168.02(6) . . ?
P2 Rh P1 70.68(2) . . ?
N2 Rh Cl 89.88(6) . . ?
P2 Rh Cl 172.23(2) . . ?
P1 Rh Cl 101.76(2) . . ?
O1 P1 O3 96.78(8) . . ?
O1 P1 N1 100.16(9) . . ?
O3 P1 N1 109.16(9) . . ?
O1 P1 Rh 126.55(6) . . ?
O3 P1 Rh 124.55(6) . . ?
N1 P1 Rh 96.51(6) . . ?
O1 P1 P2 119.94(6) . . ?
O3 P1 P2 134.18(6) . . ?
N1 P1 P2 42.58(6) . . ?
Rh P1 P2 54.143(19) . . ?
O5 P2 O7 97.47(9) . . ?
O5 P2 N1 100.45(9) . . ?
O7 P2 N1 106.56(9) . . ?
O5 P2 Rh 124.74(7) . . ?
O7 P2 Rh 126.04(7) . . ?
N1 P2 Rh 97.76(7) . . ?
O5 P2 P1 119.26(7) . . ?
O7 P2 P1 133.09(7) . . ?
N1 P2 P1 42.79(6) . . ?
Rh P2 P1 55.181(19) . . ?
C1 O1 P1 124.05(14) . . ?
C6 O2 C7 117.0(2) . . ?
C8 O3 P1 125.17(14) . . ?
C13 O4 C14 116.8(2) . . ?
C15 O5 P2 124.87(15) . . ?
C20 O6 C21 116.39(19) . . ?
C22 O7 P2 120.67(14) . . ?
C27 O8 C28 119.0(2) . . ?
C30 N1 P2 131.18(15) . . ?
C30 N1 P1 133.07(15) . . ?
P2 N1 P1 94.64(9) . . ?
C32 N2 Rh 171.9(2) . . ?
C2 C1 C6 122.0(2) . . ?
C2 C1 O1 121.3(2) . . ?
C6 C1 O1 116.6(2) . . ?
C1 C2 C3 119.0(2) . . ?
C1 C2 H2 120.5 . . ?
C3 C2 H2 120.5 . . ?
C4 C3 C2 119.7(3) . . ?
C4 C3 H3 120.1 . . ?
C2 C3 H3 120.1 . . ?
C3 C4 C5 121.2(3) . . ?
C3 C4 H4 119.4 . . ?
C5 C4 H4 119.4 . . ?
C4 C5 C6 119.9(3) . . ?
C4 C5 H5 120.1 . . ?
C6 C5 H5 120.1 . . ?
O2 C6 C5 125.7(2) . . ?
O2 C6 C1 116.2(2) . . ?
C5 C6 C1 118.2(2) . . ?
O2 C7 H7A 109.5 . . ?
O2 C7 H7B 109.5 . . ?
H7A C7 H7B 109.5 . . ?
O2 C7 H7C 109.5 . . ?
H7A C7 H7C 109.5 . . ?
H7B C7 H7C 109.5 . . ?
C9 C8 O3 120.9(2) . . ?
C9 C8 C13 121.6(2) . . ?
O3 C8 C13 117.2(2) . . ?
C8 C9 C10 119.2(2) . . ?
C8 C9 H9 120.4 . . ?
C10 C9 H9 120.4 . . ?
C11 C10 C9 120.2(3) . . ?
C11 C10 H10 119.9 . . ?
C9 C10 H10 119.9 . . ?
C10 C11 C12 120.4(2) . . ?
C10 C11 H11 119.8 . . ?
C12 C11 H11 119.8 . . ?
C11 C12 C13 120.3(2) . . ?
C11 C12 H12 119.9 . . ?
C13 C12 H12 119.9 . . ?
O4 C13 C12 125.6(2) . . ?
O4 C13 C8 116.2(2) . . ?
C12 C13 C8 118.2(2) . . ?
O4 C14 H14A 109.5 . . ?
O4 C14 H14B 109.5 . . ?
H14A C14 H14B 109.5 . . ?
O4 C14 H14C 109.5 . . ?
H14A C14 H14C 109.5 . . ?
H14B C14 H14C 109.5 . . ?
C16 C15 C20 121.3(2) . . ?
C16 C15 O5 123.1(2) . . ?
C20 C15 O5 115.5(2) . . ?
C15 C16 C17 119.4(2) . . ?
C15 C16 H16 120.3 . . ?
C17 C16 H16 120.3 . . ?
C18 C17 C16 119.9(2) . . ?
C18 C17 H17 120.0 . . ?
C16 C17 H17 120.0 . . ?
C17 C18 C19 120.5(2) . . ?
C17 C18 H18 119.7 . . ?
C19 C18 H18 119.7 . . ?
C20 C19 C18 119.7(2) . . ?
C20 C19 H19 120.1 . . ?
C18 C19 H19 120.1 . . ?
O6 C20 C19 125.1(2) . . ?
O6 C20 C15 115.8(2) . . ?
C19 C20 C15 119.1(2) . . ?
O6 C21 H21A 109.5 . . ?
O6 C21 H21B 109.5 . . ?
H21A C21 H21B 109.5 . . ?
O6 C21 H21C 109.5 . . ?
H21A C21 H21C 109.5 . . ?
H21B C21 H21C 109.5 . . ?
C23 C22 C27 121.3(2) . . ?
C23 C22 O7 121.9(2) . . ?
C27 C22 O7 116.8(2) . . ?
C22 C23 C24 119.5(2) . . ?
C22 C23 H23 120.2 . . ?
C24 C23 H23 120.2 . . ?
C25 C24 C23 119.2(3) . . ?
C25 C24 H24 120.4 . . ?
C23 C24 H24 120.4 . . ?
C26 C25 C24 120.9(2) . . ?
C26 C25 H25 119.5 . . ?
C24 C25 H25 119.5 . . ?
C25 C26 C27 119.9(3) . . ?
C25 C26 H26 120.1 . . ?
C27 C26 H26 120.1 . . ?
O8 C27 C26 124.4(2) . . ?
O8 C27 C22 116.4(2) . . ?
C26 C27 C22 119.2(3) . . ?
O8 C28 H28A 109.5 . . ?
O8 C28 H28B 109.5 . . ?
H28A C28 H28B 109.5 . . ?
O8 C28 H28C 109.5 . . ?
H28A C28 H28C 109.5 . . ?
H28B C28 H28C 109.5 . . ?
C31 C29 C30 120.0(2) 2_766 . ?
C31 C29 H29 120.0 2_766 . ?
C30 C29 H29 120.0 . . ?
C29 C30 C31 119.3(2) . . ?
C29 C30 N1 120.2(2) . . ?
C31 C30 N1 120.44(19) . . ?
C29 C31 C30 120.7(2) 2_766 . ?
C29 C31 H31 119.7 2_766 . ?
C30 C31 H31 119.7 . . ?
N2 C32 C33 178.7(3) . . ?
C32 C33 H33A 109.5 . . ?
C32 C33 H33B 109.5 . . ?
H33A C33 H33B 109.5 . . ?
C32 C33 H33C 109.5 . . ?
H33A C33 H33C 109.5 . . ?
H33B C33 H33C 109.5 . . ?

loop_
_geom_bond_atom_site_label_1
_geom_bond_atom_site_label_2
_geom_bond_distance
_geom_bond_site_symmetry_2
_geom_bond_publ_flag
Rh N2 2.090(2) . ?
Rh P2 2.1410(6) . ?
Rh P1 2.1686(6) . ?
Rh Cl 2.3939(6) . ?
P1 O1 1.6041(16) . ?
P1 O3 1.6110(16) . ?
P1 N1 1.6988(19) . ?
P1 P2 2.4928(8) . ?
P2 O5 1.6055(17) . ?
P2 O7 1.6146(17) . ?
P2 N1 1.6920(18) . ?
O1 C1 1.408(3) . ?
O2 C6 1.365(3) . ?
O2 C7 1.435(3) . ?
O3 C8 1.398(3) . ?
O4 C13 1.360(3) . ?
O4 C14 1.434(3) . ?
O5 C15 1.396(3) . ?
O6 C20 1.366(3) . ?
O6 C21 1.438(3) . ?
O7 C22 1.400(3) . ?
O8 C27 1.368(3) . ?
O8 C28 1.389(4) . ?
N1 C30 1.431(3) . ?
N2 C32 1.138(3) . ?
C1 C2 1.370(3) . ?
C1 C6 1.397(3) . ?
C2 C3 1.397(4) . ?
C2 H2 0.9500 . ?
C3 C4 1.373(4) . ?
C3 H3 0.9500 . ?
C4 C5 1.383(4) . ?
C4 H4 0.9500 . ?
C5 C6 1.394(3) . ?
C5 H5 0.9500 . ?
C7 H7A 0.9800 . ?
C7 H7B 0.9800 . ?
C7 H7C 0.9800 . ?
C8 C9 1.377(3) . ?
C8 C13 1.402(3) . ?
C9 C10 1.390(4) . ?
C9 H9 0.9500 . ?
C10 C11 1.378(4) . ?
C10 H10 0.9500 . ?
C11 C12 1.390(4) . ?
C11 H11 0.9500 . ?
C12 C13 1.392(3) . ?
C12 H12 0.9500 . ?
C14 H14A 0.9800 . ?
C14 H14B 0.9800 . ?
C14 H14C 0.9800 . ?
C15 C16 1.378(3) . ?
C15 C20 1.393(3) . ?
C16 C17 1.394(3) . ?
C16 H16 0.9500 . ?
C17 C18 1.373(4) . ?
C17 H17 0.9500 . ?
C18 C19 1.404(4) . ?
C18 H18 0.9500 . ?
C19 C20 1.383(3) . ?
C19 H19 0.9500 . ?
C21 H21A 0.9800 . ?
C21 H21B 0.9800 . ?
C21 H21C 0.9800 . ?
C22 C23 1.376(3) . ?
C22 C27 1.392(3) . ?
C23 C24 1.395(4) . ?
C23 H23 0.9500 . ?
C24 C25 1.391(4) . ?
C24 H24 0.9500 . ?
C25 C26 1.381(4) . ?
C25 H25 0.9500 . ?
C26 C27 1.386(4) . ?
C26 H26 0.9500 . ?
C28 H28A 0.9800 . ?
C28 H28B 0.9800 . ?
C28 H28C 0.9800 . ?
C29 C31 1.387(3) 2_766 ?
C29 C30 1.392(3) . ?
C29 H29 0.9500 . ?
C30 C31 1.394(3) . ?
C31 C29 1.387(3) 2_766 ?
C31 H31 0.9500 . ?
C32 C33 1.456(3) . ?
C33 H33A 0.9800 . ?
C33 H33B 0.9800 . ?
C33 H33C 0.9800 . ?
